data_7036800
loop_
_publ_author_name
'Cingolani, Andrea'
'Cesari, Cristiana'
'Zacchini, Stefano'
'Zanotti, Valerio'
'Cassani, Maria Cristina'
'Mazzoni, Rita'

_publ_section_title
;
 Straightforward synthesis of iron cyclopentadienone N-heterocyclic
 carbene complexes.
;
_journal_issue 44
_journal_name_full 'Dalton transactions (Cambridge, England : 2003)'
_journal_page_first 19063
_journal_page_last 19067
_journal_paper_doi 10.1039/c5dt03071d
_journal_volume 44
_journal_year 2015
_chemical_formula_sum 'C41 H38 Fe N2 O5'
_chemical_formula_weight 694.58
_chemical_name_systematic
; 
 ? 
;
_space_group_IT_number 14
_symmetry_cell_setting monoclinic
_symmetry_space_group_name_Hall '-P 2yn'
_symmetry_space_group_name_H-M 'P 1 21/n 1'
_atom_sites_solution_hydrogens geom
_atom_sites_solution_primary direct
_atom_sites_solution_secondary difmap
_audit_creation_method SHELXL-97
_audit_update_record
;
2015-08-03 deposited with the CCDC.
2015-10-07 downloaded from the CCDC.
;
_cell_angle_alpha 90.00
_cell_angle_beta 95.190(2)
_cell_angle_gamma 90.00
_cell_formula_units_Z 4
_cell_length_a 12.7360(4)
_cell_length_b 17.9148(5)
_cell_length_c 15.2500(4)
_cell_measurement_reflns_used 6147
_cell_measurement_temperature 100(2)
_cell_measurement_theta_max 25.6075
_cell_measurement_theta_min 2.2975
_cell_volume 3465.22(17)
_computing_cell_refinement 'APEX2 (Bruker AXS, 2006)'
_computing_data_collection 'APEX2 (Bruker AXS, 2006)'
_computing_data_reduction 'SAINT (Bruker AXS, 2004)'
_computing_molecular_graphics 'ORTEPII (Johnson, 1996)'
_computing_publication_material 'XCIF (Bruker AXS, 2001)'
_computing_structure_refinement 'SHELXL-97 (Sheldrick, 1997)'
_computing_structure_solution 'SHELXS-97 (Sheldrick, 1990)'
_diffrn_ambient_temperature 100(2)
_diffrn_measured_fraction_theta_full 1.000
_diffrn_measured_fraction_theta_max 1.000
_diffrn_measurement_device_type 'CCD area detector'
_diffrn_measurement_method 'phi and omega scans'
_diffrn_radiation_monochromator graphite
_diffrn_radiation_source 'fine-focus sealed tube'
_diffrn_radiation_type MoK\a
_diffrn_radiation_wavelength 0.71073
_diffrn_reflns_av_R_equivalents 0.0844
_diffrn_reflns_av_unetI/netI 0.0616
_diffrn_reflns_limit_h_max 15
_diffrn_reflns_limit_h_min -15
_diffrn_reflns_limit_k_max 22
_diffrn_reflns_limit_k_min -22
_diffrn_reflns_limit_l_max 18
_diffrn_reflns_limit_l_min -18
_diffrn_reflns_number 39892
_diffrn_reflns_theta_full 26.00
_diffrn_reflns_theta_max 26.00
_diffrn_reflns_theta_min 1.76
_exptl_absorpt_coefficient_mu 0.483
_exptl_absorpt_correction_T_max 0.9533
_exptl_absorpt_correction_T_min 0.9267
_exptl_absorpt_correction_type empirical
_exptl_absorpt_process_details
; 
 Data were corrected for Lorentz polarization and absorption
 effects (empirical absorption correction SADABS).
 R(int) =  0.1062 (selected reflections only, before parameter refinement)
 R(int) =  0.0630 (selected reflections only, after parameter refinement)
;
_exptl_crystal_colour orange
_exptl_crystal_density_diffrn 1.331
_exptl_crystal_density_method 'not measured'
_exptl_crystal_description plate
_exptl_crystal_F_000 1456
_exptl_crystal_size_max 0.16
_exptl_crystal_size_mid 0.13
_exptl_crystal_size_min 0.10
_refine_diff_density_max 0.584
_refine_diff_density_min -0.488
_refine_diff_density_rms 0.065
_refine_ls_extinction_method none
_refine_ls_goodness_of_fit_ref 1.040
_refine_ls_hydrogen_treatment constr
_refine_ls_matrix_type full
_refine_ls_number_parameters 442
_refine_ls_number_reflns 6797
_refine_ls_number_restraints 18
_refine_ls_restrained_S_all 1.044
_refine_ls_R_factor_all 0.0921
_refine_ls_R_factor_gt 0.0472
_refine_ls_shift/su_max 0.001
_refine_ls_shift/su_mean 0.000
_refine_ls_structure_factor_coef Fsqd
_refine_ls_weighting_details 'calc w=1/[\s^2^(Fo^2^)+(0.0503P)^2^+3.3081P] where P=(Fo^2^+2Fc^2^)/3'
_refine_ls_weighting_scheme calc
_refine_ls_wR_factor_gt 0.1064
_refine_ls_wR_factor_ref 0.1309
_reflns_number_gt 4462
_reflns_number_total 6797
_reflns_threshold_expression >2sigma(I)
_cod_data_source_file c5dt03071d2.cif
_cod_data_source_block 7c
_cod_depositor_comments
;
The following automatic conversions were performed:

'_symmetry_cell_setting' value 'Monoclinic' changed to 'monoclinic'
according to
/usr/data/users/saulius/crontab/automatic-downloads/rss-feeds/RSC/lib/dictionaries/cif_core.dic
dictionary named 'cif_core.dic' version 2.4.2 from 2011-04-26.

Automatic conversion script
Id: cif_fix_values 3271 2015-04-21 07:52:19Z andrius 

 Adding full bibliography for 7036797--7036801.cif.
;
_cod_original_sg_symbol_H-M P2(1)/n
_cod_database_code 7036800

loop_
_symmetry_equiv_pos_as_xyz
'x, y, z'
'-x+1/2, y+1/2, -z+1/2'
'-x, -y, -z'
'x-1/2, -y-1/2, z-1/2'

loop_
_atom_site_label
_atom_site_type_symbol
_atom_site_fract_x
_atom_site_fract_y
_atom_site_fract_z
_atom_site_U_iso_or_equiv
_atom_site_adp_type
_atom_site_occupancy
_atom_site_symmetry_multiplicity
_atom_site_calc_flag
_atom_site_refinement_flags
C1 C 0.8428(3) 0.79094(18) 0.7966(2) 0.0303(7) Uani 1 1 d .
C2 C 1.0213(3) 0.7609(2) 0.7488(2) 0.0339(8) Uani 1 1 d .
C3 C 0.9713(2) 0.97401(17) 0.7362(2) 0.0264(7) Uani 1 1 d .
C4 C 0.8620(2) 0.94543(16) 0.72701(19) 0.0241(7) Uani 1 1 d .
C5 C 0.8514(2) 0.89141(16) 0.6566(2) 0.0249(7) Uani 1 1 d .
C6 C 0.9539(2) 0.87720(17) 0.6290(2) 0.0264(7) Uani 1 1 d .
C7 C 1.0300(2) 0.92206(17) 0.6822(2) 0.0266(7) Uani 1 1 d .
C8 C 0.7714(2) 0.98077(17) 0.76504(19) 0.0255(7) Uani 1 1 d .
C9 C 0.7731(2) 1.05655(17) 0.7847(2) 0.0277(7) Uani 1 1 d .
H9 H 0.8346 1.0849 0.7768 0.033 Uiso 1 1 calc R
C10 C 0.6865(3) 1.09152(18) 0.8158(2) 0.0326(8) Uani 1 1 d .
H10 H 0.6889 1.1435 0.8281 0.039 Uiso 1 1 calc R
C11 C 0.5967(3) 1.05127(19) 0.8291(2) 0.0336(8) Uani 1 1 d .
H11 H 0.5376 1.0754 0.8504 0.040 Uiso 1 1 calc R
C12 C 0.5936(3) 0.97569(19) 0.8111(2) 0.0338(8) Uani 1 1 d .
H12 H 0.5326 0.9475 0.8209 0.041 Uiso 1 1 calc R
C13 C 0.6795(2) 0.94063(18) 0.7786(2) 0.0296(7) Uani 1 1 d .
H13 H 0.6760 0.8888 0.7653 0.035 Uiso 1 1 calc R
C14 C 0.7516(2) 0.87187(17) 0.60326(19) 0.0237(7) Uani 1 1 d .
C15 C 0.6997(3) 0.92847(18) 0.5558(2) 0.0338(8) Uani 1 1 d .
H15 H 0.7281 0.9775 0.5597 0.041 Uiso 1 1 calc R
C16 C 0.6067(3) 0.91569(19) 0.5024(2) 0.0343(8) Uani 1 1 d .
H16 H 0.5726 0.9556 0.4701 0.041 Uiso 1 1 calc R
C17 C 0.5647(2) 0.84460(18) 0.49668(19) 0.0263(7) Uani 1 1 d .
C18 C 0.6163(3) 0.78693(18) 0.5423(2) 0.0302(7) Uani 1 1 d .
H18 H 0.5885 0.7377 0.5377 0.036 Uiso 1 1 calc R
C19 C 0.7088(3) 0.80073(18) 0.5949(2) 0.0307(7) Uani 1 1 d .
H19 H 0.7437 0.7605 0.6260 0.037 Uiso 1 1 calc R
C20 C 0.4136(3) 0.8861(2) 0.4066(3) 0.0456(10) Uani 1 1 d .
H20A H 0.3500 0.8664 0.3735 0.068 Uiso 1 1 calc R
H20B H 0.4568 0.9121 0.3662 0.068 Uiso 1 1 calc R
H20C H 0.3934 0.9210 0.4516 0.068 Uiso 1 1 calc R
C21 C 0.9680(2) 0.83500(17) 0.5468(2) 0.0272(7) Uani 1 1 d .
C22 C 0.9882(3) 0.87372(19) 0.4718(2) 0.0363(8) Uani 1 1 d .
H22 H 0.9978 0.9263 0.4750 0.044 Uiso 1 1 calc R
C23 C 0.9949(3) 0.8376(2) 0.3915(2) 0.0406(9) Uani 1 1 d .
H23 H 1.0083 0.8654 0.3406 0.049 Uiso 1 1 calc R
C24 C 0.9821(3) 0.76162(19) 0.3862(2) 0.0345(8) Uani 1 1 d .
C25 C 0.9625(3) 0.72117(19) 0.4608(2) 0.0337(8) Uani 1 1 d .
H25 H 0.9548 0.6685 0.4576 0.040 Uiso 1 1 calc R
C26 C 0.9544(2) 0.75788(18) 0.5396(2) 0.0297(7) Uani 1 1 d .
H26 H 0.9393 0.7300 0.5900 0.036 Uiso 1 1 calc R
C27 C 1.0014(4) 0.7593(3) 0.2327(2) 0.0615(12) Uani 1 1 d .
H27A H 1.0040 0.7239 0.1840 0.092 Uiso 1 1 calc R
H27B H 1.0676 0.7875 0.2401 0.092 Uiso 1 1 calc R
H27C H 0.9424 0.7939 0.2198 0.092 Uiso 1 1 calc R
C28 C 1.1439(2) 0.92716(18) 0.6705(2) 0.0303(7) Uani 1 1 d .
C29 C 1.2025(3) 0.9897(2) 0.7009(2) 0.0376(8) Uani 1 1 d .
H29 H 1.1683 1.0303 0.7267 0.045 Uiso 1 1 calc R
C30 C 1.3105(3) 0.9927(2) 0.6935(2) 0.0446(9) Uani 1 1 d .
H30 H 1.3500 1.0346 0.7161 0.054 Uiso 1 1 calc R
C31 C 1.3607(3) 0.9350(2) 0.6535(2) 0.0407(9) Uani 1 1 d .
H31 H 1.4344 0.9373 0.6484 0.049 Uiso 1 1 calc R
C32 C 1.3034(3) 0.8744(2) 0.6211(2) 0.0379(8) Uani 1 1 d .
H32 H 1.3375 0.8353 0.5927 0.045 Uiso 1 1 calc R
C33 C 1.1965(3) 0.87032(19) 0.6298(2) 0.0351(8) Uani 1 1 d .
H33 H 1.1580 0.8279 0.6076 0.042 Uiso 1 1 calc R
C34 C 1.0198(3) 0.86902(17) 0.8768(2) 0.0299(7) Uani 1 1 d .
C35 C 1.0525(3) 0.91257(17) 1.0169(2) 0.0330(8) Uani 1 1 d .
H35 H 1.0410 0.9320 1.0732 0.040 Uiso 1 1 calc R
C36 C 1.1457(3) 0.89688(18) 0.9872(2) 0.0351(8) Uani 1 1 d .
H36 H 1.2132 0.9030 1.0184 0.042 Uiso 1 1 calc R
C37 C 0.8640(3) 0.90127(18) 0.9609(2) 0.0331(8) Uani 1 1 d U
H37A H 0.8224 0.8902 0.9044 0.040 Uiso 1 1 calc R
H37B H 0.8480 0.9531 0.9780 0.040 Uiso 1 1 calc R
C38 C 0.8328(3) 0.8482(3) 1.0305(3) 0.0614(12) Uani 1 1 d U
H38A H 0.8692 0.8623 1.0883 0.074 Uiso 1 1 calc R
H38B H 0.8550 0.7970 1.0164 0.074 Uiso 1 1 calc R
C39 C 0.7140(4) 0.8500(3) 1.0358(3) 0.0786(15) Uani 1 1 d U
H39A H 0.6786 0.8338 0.9785 0.094 Uiso 1 1 calc R
H39B H 0.6956 0.8137 1.0809 0.094 Uiso 1 1 calc R
C40 C 0.6718(4) 0.9263(4) 1.0584(4) 0.101(2) Uani 1 1 d U
H40A H 0.5952 0.9234 1.0604 0.152 Uiso 1 1 calc R
H40B H 0.6883 0.9625 1.0135 0.152 Uiso 1 1 calc R
H40C H 0.7046 0.9422 1.1160 0.152 Uiso 1 1 calc R
C41 C 1.2112(3) 0.8396(2) 0.8553(2) 0.0413(9) Uani 1 1 d .
H41A H 1.2787 0.8487 0.8897 0.062 Uiso 1 1 calc R
H41B H 1.2113 0.8639 0.7978 0.062 Uiso 1 1 calc R
H41C H 1.2010 0.7857 0.8470 0.062 Uiso 1 1 calc R
Fe1 Fe 0.94712(3) 0.84323(3) 0.75890(3) 0.02666(14) Uani 1 1 d .
N1 N 0.9758(2) 0.89498(14) 0.94937(17) 0.0306(6) Uani 1 1 d .
N2 N 1.1251(2) 0.87005(15) 0.90244(17) 0.0318(6) Uani 1 1 d .
O1 O 0.77314(18) 0.75648(13) 0.81836(15) 0.0372(6) Uani 1 1 d .
O2 O 1.06690(19) 0.70533(14) 0.74256(17) 0.0439(6) Uani 1 1 d .
O4 O 0.47235(17) 0.82617(12) 0.44772(14) 0.0335(5) Uani 1 1 d .
O3 O 1.00610(16) 1.02599(12) 0.78407(14) 0.0299(5) Uani 1 1 d .
O5 O 0.9874(2) 0.71962(14) 0.31149(15) 0.0468(7) Uani 1 1 d .

loop_
_atom_site_aniso_label
_atom_site_aniso_U_11
_atom_site_aniso_U_22
_atom_site_aniso_U_33
_atom_site_aniso_U_23
_atom_site_aniso_U_13
_atom_site_aniso_U_12
C1 0.0352(19) 0.0299(18) 0.0257(18) 0.0005(14) 0.0030(14) 0.0037(15)
C2 0.0352(19) 0.041(2) 0.0254(18) 0.0014(15) 0.0025(15) -0.0024(16)
C3 0.0256(17) 0.0265(17) 0.0278(18) 0.0023(13) 0.0057(13) 0.0014(13)
C4 0.0253(17) 0.0253(16) 0.0222(16) 0.0000(12) 0.0040(13) -0.0011(13)
C5 0.0269(17) 0.0251(16) 0.0230(16) 0.0026(13) 0.0041(13) 0.0003(13)
C6 0.0270(17) 0.0292(17) 0.0235(17) 0.0001(13) 0.0044(13) -0.0003(13)
C7 0.0265(17) 0.0284(17) 0.0251(17) 0.0031(13) 0.0039(13) 0.0004(13)
C8 0.0270(17) 0.0298(17) 0.0199(16) 0.0019(13) 0.0036(13) 0.0004(13)
C9 0.0242(17) 0.0316(18) 0.0274(18) -0.0004(14) 0.0020(13) -0.0013(14)
C10 0.0337(19) 0.0296(18) 0.0344(19) -0.0049(14) 0.0030(15) 0.0031(15)
C11 0.0298(19) 0.041(2) 0.0303(19) -0.0031(15) 0.0056(14) 0.0069(15)
C12 0.0259(18) 0.043(2) 0.0329(19) 0.0028(16) 0.0048(14) 0.0002(15)
C13 0.0298(18) 0.0314(18) 0.0277(18) -0.0018(14) 0.0040(14) -0.0006(14)
C14 0.0252(16) 0.0267(16) 0.0199(16) -0.0018(12) 0.0058(13) -0.0007(13)
C15 0.039(2) 0.0249(17) 0.037(2) 0.0022(14) -0.0019(16) -0.0028(15)
C16 0.035(2) 0.0311(19) 0.035(2) 0.0042(15) -0.0043(15) -0.0010(15)
C17 0.0267(16) 0.0311(17) 0.0214(16) -0.0045(14) 0.0029(12) -0.0010(14)
C18 0.0313(18) 0.0259(17) 0.0337(19) 0.0002(14) 0.0041(15) -0.0019(14)
C19 0.0337(18) 0.0285(18) 0.0296(18) 0.0034(14) 0.0019(14) 0.0041(14)
C20 0.045(2) 0.037(2) 0.051(2) 0.0012(17) -0.0186(18) -0.0019(17)
C21 0.0237(16) 0.0332(18) 0.0251(17) -0.0013(14) 0.0039(13) 0.0038(14)
C22 0.047(2) 0.0315(18) 0.032(2) -0.0002(15) 0.0099(16) 0.0023(16)
C23 0.052(2) 0.045(2) 0.0269(19) 0.0011(16) 0.0119(16) 0.0013(18)
C24 0.0361(19) 0.042(2) 0.0254(18) -0.0069(15) 0.0043(15) 0.0015(16)
C25 0.0334(19) 0.0335(19) 0.034(2) -0.0048(15) 0.0032(15) 0.0003(15)
C26 0.0266(17) 0.0369(19) 0.0258(18) -0.0011(14) 0.0029(13) 0.0000(14)
C27 0.083(3) 0.076(3) 0.028(2) -0.008(2) 0.015(2) -0.007(3)
C28 0.0252(17) 0.0367(19) 0.0296(18) 0.0045(14) 0.0054(14) -0.0008(14)
C29 0.0302(19) 0.044(2) 0.040(2) -0.0036(16) 0.0082(15) -0.0023(16)
C30 0.032(2) 0.055(2) 0.048(2) -0.0084(19) 0.0089(17) -0.0097(17)
C31 0.0271(19) 0.054(2) 0.042(2) 0.0034(18) 0.0079(16) -0.0011(17)
C32 0.0298(19) 0.047(2) 0.038(2) 0.0026(16) 0.0079(15) 0.0062(16)
C33 0.0309(19) 0.0374(19) 0.038(2) -0.0015(15) 0.0073(15) 0.0000(15)
C34 0.0346(19) 0.0255(17) 0.0300(19) 0.0029(13) 0.0051(14) -0.0005(14)
C35 0.045(2) 0.0269(18) 0.0249(18) 0.0016(14) -0.0073(15) 0.0000(15)
C36 0.039(2) 0.0346(19) 0.0297(19) 0.0001(15) -0.0062(15) -0.0032(16)
C37 0.039(2) 0.0317(18) 0.0290(18) -0.0014(14) 0.0069(15) -0.0003(15)
C38 0.050(2) 0.082(3) 0.053(2) 0.024(2) 0.0071(19) -0.015(2)
C39 0.056(3) 0.113(4) 0.069(3) 0.022(3) 0.019(2) -0.024(3)
C40 0.056(3) 0.176(6) 0.076(4) -0.028(4) 0.034(3) -0.013(4)
C41 0.0328(19) 0.060(2) 0.031(2) 0.0004(18) 0.0018(15) 0.0020(18)
Fe1 0.0273(2) 0.0294(3) 0.0236(2) 0.0002(2) 0.00394(18) 0.0007(2)
N1 0.0385(16) 0.0288(15) 0.0244(15) 0.0002(11) 0.0028(12) -0.0006(12)
N2 0.0321(16) 0.0356(16) 0.0270(15) 0.0011(12) -0.0007(12) -0.0012(12)
O1 0.0340(14) 0.0374(14) 0.0409(14) 0.0064(11) 0.0076(11) -0.0032(11)
O2 0.0465(16) 0.0366(15) 0.0490(16) -0.0027(12) 0.0066(12) 0.0118(12)
O4 0.0321(13) 0.0328(13) 0.0338(13) -0.0036(10) -0.0056(10) 0.0008(10)
O3 0.0276(12) 0.0313(12) 0.0310(13) -0.0059(10) 0.0034(10) -0.0023(10)
O5 0.0625(18) 0.0504(16) 0.0288(14) -0.0121(11) 0.0107(12) -0.0007(13)

loop_
_atom_type_symbol
_atom_type_description
_atom_type_scat_dispersion_real
_atom_type_scat_dispersion_imag
_atom_type_scat_source
C C 0.0033 0.0016 'International Tables Vol C Tables 4.2.6.8 and 6.1.1.4'
H H 0.0000 0.0000 'International Tables Vol C Tables 4.2.6.8 and 6.1.1.4'
N N 0.0061 0.0033 'International Tables Vol C Tables 4.2.6.8 and 6.1.1.4'
O O 0.0106 0.0060 'International Tables Vol C Tables 4.2.6.8 and 6.1.1.4'
Fe Fe 0.3463 0.8444 'International Tables Vol C Tables 4.2.6.8 and 6.1.1.4'

loop_
_geom_angle_atom_site_label_1
_geom_angle_atom_site_label_2
_geom_angle_atom_site_label_3
_geom_angle
O1 C1 Fe1 177.7(3)
O2 C2 Fe1 177.6(3)
O3 C3 C4 126.8(3)
O3 C3 C7 128.6(3)
C4 C3 C7 104.3(3)
O3 C3 Fe1 133.9(2)
C4 C3 Fe1 62.75(16)
C7 C3 Fe1 62.94(16)
C5 C4 C3 109.1(3)
C5 C4 C8 123.7(3)
C3 C4 C8 125.1(3)
C5 C4 Fe1 67.07(16)
C3 C4 Fe1 79.81(17)
C8 C4 Fe1 131.9(2)
C6 C5 C4 108.2(3)
C6 C5 C14 123.7(3)
C4 C5 C14 125.6(3)
C6 C5 Fe1 70.01(17)
C4 C5 Fe1 73.18(17)
C14 C5 Fe1 136.6(2)
C5 C6 C7 108.5(3)
C5 C6 C21 121.4(3)
C7 C6 C21 128.9(3)
C5 C6 Fe1 69.79(17)
C7 C6 Fe1 73.26(17)
C21 C6 Fe1 132.2(2)
C6 C7 C28 125.4(3)
C6 C7 C3 108.2(3)
C28 C7 C3 125.1(3)
C6 C7 Fe1 66.91(17)
C28 C7 Fe1 129.4(2)
C3 C7 Fe1 79.38(17)
C9 C8 C13 117.7(3)
C9 C8 C4 120.3(3)
C13 C8 C4 121.9(3)
C10 C9 C8 121.1(3)
C10 C9 H9 119.4
C8 C9 H9 119.4
C11 C10 C9 120.5(3)
C11 C10 H10 119.7
C9 C10 H10 119.7
C12 C11 C10 119.4(3)
C12 C11 H11 120.3
C10 C11 H11 120.3
C11 C12 C13 120.3(3)
C11 C12 H12 119.9
C13 C12 H12 119.9
C12 C13 C8 120.9(3)
C12 C13 H13 119.5
C8 C13 H13 119.5
C15 C14 C19 117.5(3)
C15 C14 C5 117.3(3)
C19 C14 C5 125.1(3)
C14 C15 C16 121.8(3)
C14 C15 H15 119.1
C16 C15 H15 119.1
C17 C16 C15 119.5(3)
C17 C16 H16 120.3
C15 C16 H16 120.3
O4 C17 C18 116.1(3)
O4 C17 C16 124.3(3)
C18 C17 C16 119.6(3)
C17 C18 C19 120.0(3)
C17 C18 H18 120.0
C19 C18 H18 120.0
C18 C19 C14 121.5(3)
C18 C19 H19 119.2
C14 C19 H19 119.2
O4 C20 H20A 109.5
O4 C20 H20B 109.5
H20A C20 H20B 109.5
O4 C20 H20C 109.5
H20A C20 H20C 109.5
H20B C20 H20C 109.5
C22 C21 C26 117.6(3)
C22 C21 C6 119.2(3)
C26 C21 C6 123.0(3)
C21 C22 C23 121.6(3)
C21 C22 H22 119.2
C23 C22 H22 119.2
C24 C23 C22 119.7(3)
C24 C23 H23 120.2
C22 C23 H23 120.2
C23 C24 O5 125.3(3)
C23 C24 C25 119.9(3)
O5 C24 C25 114.8(3)
C26 C25 C24 119.8(3)
C26 C25 H25 120.1
C24 C25 H25 120.1
C25 C26 C21 121.3(3)
C25 C26 H26 119.3
C21 C26 H26 119.3
O5 C27 H27A 109.5
O5 C27 H27B 109.5
H27A C27 H27B 109.5
O5 C27 H27C 109.5
H27A C27 H27C 109.5
H27B C27 H27C 109.5
C33 C28 C29 117.9(3)
C33 C28 C7 121.6(3)
C29 C28 C7 120.5(3)
C30 C29 C28 120.3(3)
C30 C29 H29 119.9
C28 C29 H29 119.9
C31 C30 C29 120.4(3)
C31 C30 H30 119.8
C29 C30 H30 119.8
C32 C31 C30 119.8(3)
C32 C31 H31 120.1
C30 C31 H31 120.1
C31 C32 C33 120.2(3)
C31 C32 H32 119.9
C33 C32 H32 119.9
C32 C33 C28 121.4(3)
C32 C33 H33 119.3
C28 C33 H33 119.3
N2 C34 N1 103.2(3)
N2 C34 Fe1 128.6(2)
N1 C34 Fe1 128.1(2)
C36 C35 N1 106.7(3)
C36 C35 H35 126.7
N1 C35 H35 126.7
C35 C36 N2 106.9(3)
C35 C36 H36 126.5
N2 C36 H36 126.5
N1 C37 C38 111.1(3)
N1 C37 H37A 109.4
C38 C37 H37A 109.4
N1 C37 H37B 109.4
C38 C37 H37B 109.4
H37A C37 H37B 108.0
C37 C38 C39 110.6(4)
C37 C38 H38A 109.5
C39 C38 H38A 109.5
C37 C38 H38B 109.5
C39 C38 H38B 109.5
H38A C38 H38B 108.1
C40 C39 C38 113.9(4)
C40 C39 H39A 108.8
C38 C39 H39A 108.8
C40 C39 H39B 108.8
C38 C39 H39B 108.8
H39A C39 H39B 107.7
C39 C40 H40A 109.5
C39 C40 H40B 109.5
H40A C40 H40B 109.5
C39 C40 H40C 109.5
H40A C40 H40C 109.5
H40B C40 H40C 109.5
N2 C41 H41A 109.5
N2 C41 H41B 109.5
H41A C41 H41B 109.5
N2 C41 H41C 109.5
H41A C41 H41C 109.5
H41B C41 H41C 109.5
C1 Fe1 C2 90.53(15)
C1 Fe1 C34 97.48(14)
C2 Fe1 C34 93.67(14)
C1 Fe1 C5 93.30(13)
C2 Fe1 C5 124.26(14)
C34 Fe1 C5 140.44(12)
C1 Fe1 C6 124.26(14)
C2 Fe1 C6 95.31(13)
C34 Fe1 C6 137.08(13)
C5 Fe1 C6 40.20(11)
C1 Fe1 C4 98.39(13)
C2 Fe1 C4 161.74(13)
C34 Fe1 C4 100.87(12)
C5 Fe1 C4 39.74(11)
C6 Fe1 C4 66.50(12)
C1 Fe1 C7 160.00(13)
C2 Fe1 C7 101.95(14)
C34 Fe1 C7 97.26(12)
C5 Fe1 C7 66.77(12)
C6 Fe1 C7 39.83(12)
C4 Fe1 C7 65.50(11)
C1 Fe1 C3 132.67(13)
C2 Fe1 C3 136.79(13)
C34 Fe1 C3 81.31(12)
C5 Fe1 C3 63.84(11)
C6 Fe1 C3 63.84(11)
C4 Fe1 C3 37.45(10)
C7 Fe1 C3 37.68(11)
C34 N1 C35 111.4(3)
C34 N1 C37 127.0(3)
C35 N1 C37 121.5(3)
C34 N2 C36 111.8(3)
C34 N2 C41 127.8(3)
C36 N2 C41 120.0(3)
C17 O4 C20 116.7(2)
C24 O5 C27 116.6(3)

loop_
_geom_bond_atom_site_label_1
_geom_bond_atom_site_label_2
_geom_bond_distance
C1 O1 1.154(4)
C1 Fe1 1.764(3)
C2 O2 1.160(4)
C2 Fe1 1.766(4)
C3 O3 1.240(4)
C3 C4 1.478(4)
C3 C7 1.488(4)
C3 Fe1 2.392(3)
C4 C5 1.443(4)
C4 C8 1.480(4)
C4 Fe1 2.161(3)
C5 C6 1.430(4)
C5 C14 1.487(4)
C5 Fe1 2.079(3)
C6 C7 1.450(4)
C6 C21 1.489(4)
C6 Fe1 2.082(3)
C7 C28 1.481(4)
C7 Fe1 2.168(3)
C8 C9 1.390(4)
C8 C13 1.404(4)
C9 C10 1.389(4)
C9 H9 0.9500
C10 C11 1.382(5)
C10 H10 0.9500
C11 C12 1.382(5)
C11 H11 0.9500
C12 C13 1.391(4)
C12 H12 0.9500
C13 H13 0.9500
C14 C15 1.379(4)
C14 C19 1.387(4)
C15 C16 1.395(5)
C15 H15 0.9500
C16 C17 1.381(4)
C16 H16 0.9500
C17 O4 1.375(4)
C17 C18 1.379(4)
C18 C19 1.386(5)
C18 H18 0.9500
C19 H19 0.9500
C20 O4 1.421(4)
C20 H20A 0.9800
C20 H20B 0.9800
C20 H20C 0.9800
C21 C22 1.381(4)
C21 C26 1.395(4)
C22 C23 1.395(5)
C22 H22 0.9500
C23 C24 1.372(5)
C23 H23 0.9500
C24 O5 1.373(4)
C24 C25 1.389(5)
C25 C26 1.383(4)
C25 H25 0.9500
C26 H26 0.9500
C27 O5 1.421(4)
C27 H27A 0.9800
C27 H27B 0.9800
C27 H27C 0.9800
C28 C33 1.395(5)
C28 C29 1.402(5)
C29 C30 1.391(5)
C29 H29 0.9500
C30 C31 1.387(5)
C30 H30 0.9500
C31 C32 1.374(5)
C31 H31 0.9500
C32 C33 1.383(5)
C32 H32 0.9500
C33 H33 0.9500
C34 N2 1.363(4)
C34 N1 1.366(4)
C34 Fe1 2.000(3)
C35 C36 1.338(5)
C35 N1 1.390(4)
C35 H35 0.9500
C36 N2 1.382(4)
C36 H36 0.9500
C37 N1 1.455(4)
C37 C38 1.504(5)
C37 H37A 0.9900
C37 H37B 0.9900
C38 C39 1.523(6)
C38 H38A 0.9900
C38 H38B 0.9900
C39 C40 1.520(8)
C39 H39A 0.9900
C39 H39B 0.9900
C40 H40A 0.9800
C40 H40B 0.9800
C40 H40C 0.9800
C41 N2 1.469(4)
C41 H41A 0.9800
C41 H41B 0.9800
C41 H41C 0.9800

loop_
_geom_torsion_atom_site_label_1
_geom_torsion_atom_site_label_2
_geom_torsion_atom_site_label_3
_geom_torsion_atom_site_label_4
_geom_torsion
O3 C3 C4 C5 172.6(3)
C7 C3 C4 C5 -12.5(3)
Fe1 C3 C4 C5 -61.3(2)
O3 C3 C4 C8 8.6(5)
C7 C3 C4 C8 -176.6(3)
Fe1 C3 C4 C8 134.7(3)
O3 C3 C4 Fe1 -126.1(3)
C7 C3 C4 Fe1 48.8(2)
C3 C4 C5 C6 7.9(3)
C8 C4 C5 C6 172.3(3)
Fe1 C4 C5 C6 -61.6(2)
C3 C4 C5 C14 -154.6(3)
C8 C4 C5 C14 9.7(5)
Fe1 C4 C5 C14 135.8(3)
C3 C4 C5 Fe1 69.5(2)
C8 C4 C5 Fe1 -126.1(3)
C4 C5 C6 C7 0.2(3)
C14 C5 C6 C7 163.2(3)
Fe1 C5 C6 C7 -63.4(2)
C4 C5 C6 C21 -168.5(3)
C14 C5 C6 C21 -5.5(5)
Fe1 C5 C6 C21 127.9(3)
C4 C5 C6 Fe1 63.7(2)
C14 C5 C6 Fe1 -133.4(3)
C5 C6 C7 C28 -175.8(3)
C21 C6 C7 C28 -8.2(5)
Fe1 C6 C7 C28 123.0(3)
C5 C6 C7 C3 -8.2(3)
C21 C6 C7 C3 159.4(3)
Fe1 C6 C7 C3 -69.4(2)
C5 C6 C7 Fe1 61.2(2)
C21 C6 C7 Fe1 -131.2(3)
O3 C3 C7 C6 -172.7(3)
C4 C3 C7 C6 12.5(3)
Fe1 C3 C7 C6 61.2(2)
O3 C3 C7 C28 -5.0(5)
C4 C3 C7 C28 -179.8(3)
Fe1 C3 C7 C28 -131.1(3)
O3 C3 C7 Fe1 126.1(3)
C4 C3 C7 Fe1 -48.6(2)
C5 C4 C8 C9 -138.1(3)
C3 C4 C8 C9 23.8(5)
Fe1 C4 C8 C9 133.7(3)
C5 C4 C8 C13 38.9(4)
C3 C4 C8 C13 -159.3(3)
Fe1 C4 C8 C13 -49.4(4)
C13 C8 C9 C10 -0.7(5)
C4 C8 C9 C10 176.4(3)
C8 C9 C10 C11 0.9(5)
C9 C10 C11 C12 -0.1(5)
C10 C11 C12 C13 -1.0(5)
C11 C12 C13 C8 1.2(5)
C9 C8 C13 C12 -0.4(5)
C4 C8 C13 C12 -177.4(3)
C6 C5 C14 C15 -100.0(4)
C4 C5 C14 C15 59.9(4)
Fe1 C5 C14 C15 163.8(3)
C6 C5 C14 C19 77.4(4)
C4 C5 C14 C19 -122.6(3)
Fe1 C5 C14 C19 -18.7(5)
C19 C14 C15 C16 1.0(5)
C5 C14 C15 C16 178.7(3)
C14 C15 C16 C17 0.3(5)
C15 C16 C17 O4 178.4(3)
C15 C16 C17 C18 -1.4(5)
O4 C17 C18 C19 -178.6(3)
C16 C17 C18 C19 1.3(5)
C17 C18 C19 C14 0.0(5)
C15 C14 C19 C18 -1.2(5)
C5 C14 C19 C18 -178.6(3)
C5 C6 C21 C22 101.1(4)
C7 C6 C21 C22 -65.1(5)
Fe1 C6 C21 C22 -168.5(3)
C5 C6 C21 C26 -74.2(4)
C7 C6 C21 C26 119.6(4)
Fe1 C6 C21 C26 16.2(5)
C26 C21 C22 C23 0.0(5)
C6 C21 C22 C23 -175.5(3)
C21 C22 C23 C24 -0.5(6)
C22 C23 C24 O5 -179.6(3)
C22 C23 C24 C25 0.0(5)
C23 C24 C25 C26 1.1(5)
O5 C24 C25 C26 -179.3(3)
C24 C25 C26 C21 -1.6(5)
C22 C21 C26 C25 1.0(5)
C6 C21 C26 C25 176.4(3)
C6 C7 C28 C33 -24.1(5)
C3 C7 C28 C33 170.3(3)
Fe1 C7 C28 C33 63.7(4)
C6 C7 C28 C29 156.3(3)
C3 C7 C28 C29 -9.3(5)
Fe1 C7 C28 C29 -115.9(3)
C33 C28 C29 C30 -2.6(5)
C7 C28 C29 C30 177.0(3)
C28 C29 C30 C31 2.1(6)
C29 C30 C31 C32 -0.1(6)
C30 C31 C32 C33 -1.2(5)
C31 C32 C33 C28 0.6(5)
C29 C28 C33 C32 1.3(5)
C7 C28 C33 C32 -178.3(3)
N1 C35 C36 N2 0.0(4)
N1 C37 C38 C39 -174.6(4)
C37 C38 C39 C40 -60.0(6)
O1 C1 Fe1 C2 -90(7)
O1 C1 Fe1 C34 176(100)
O1 C1 Fe1 C5 34(7)
O1 C1 Fe1 C6 6(7)
O1 C1 Fe1 C4 74(7)
O1 C1 Fe1 C7 39(7)
O1 C1 Fe1 C3 91(7)
O2 C2 Fe1 C1 11(7)
O2 C2 Fe1 C34 108(7)
O2 C2 Fe1 C5 -84(7)
O2 C2 Fe1 C6 -114(7)
O2 C2 Fe1 C4 -109(7)
O2 C2 Fe1 C7 -153(7)
O2 C2 Fe1 C3 -170(7)
N2 C34 Fe1 C1 138.8(3)
N1 C34 Fe1 C1 -46.3(3)
N2 C34 Fe1 C2 47.8(3)
N1 C34 Fe1 C2 -137.3(3)
N2 C34 Fe1 C5 -116.7(3)
N1 C34 Fe1 C5 58.2(4)
N2 C34 Fe1 C6 -54.0(4)
N1 C34 Fe1 C6 120.9(3)
N2 C34 Fe1 C4 -121.1(3)
N1 C34 Fe1 C4 53.8(3)
N2 C34 Fe1 C7 -54.7(3)
N1 C34 Fe1 C7 120.2(3)
N2 C34 Fe1 C3 -89.0(3)
N1 C34 Fe1 C3 85.9(3)
C6 C5 Fe1 C1 -143.64(19)
C4 C5 Fe1 C1 99.17(19)
C14 C5 Fe1 C1 -25.3(3)
C6 C5 Fe1 C2 -50.7(2)
C4 C5 Fe1 C2 -167.94(19)
C14 C5 Fe1 C2 67.6(3)
C6 C5 Fe1 C34 110.4(2)
C4 C5 Fe1 C34 -6.8(3)
C14 C5 Fe1 C34 -131.2(3)
C4 C5 Fe1 C6 -117.2(2)
C14 C5 Fe1 C6 118.3(4)
C6 C5 Fe1 C4 117.2(2)
C14 C5 Fe1 C4 -124.5(4)
C6 C5 Fe1 C7 38.11(17)
C4 C5 Fe1 C7 -79.08(18)
C14 C5 Fe1 C7 156.4(3)
C6 C5 Fe1 C3 79.64(18)
C4 C5 Fe1 C3 -37.55(16)
C14 C5 Fe1 C3 -162.0(3)
C5 C6 Fe1 C1 45.7(2)
C7 C6 Fe1 C1 163.42(19)
C21 C6 Fe1 C1 -68.8(3)
C5 C6 Fe1 C2 140.0(2)
C7 C6 Fe1 C2 -102.3(2)
C21 C6 Fe1 C2 25.4(3)
C5 C6 Fe1 C34 -118.8(2)
C7 C6 Fe1 C34 -1.1(3)
C21 C6 Fe1 C34 126.6(3)
C7 C6 Fe1 C5 117.7(2)
C21 C6 Fe1 C5 -114.6(4)
C5 C6 Fe1 C4 -38.32(17)
C7 C6 Fe1 C4 79.36(18)
C21 C6 Fe1 C4 -152.9(3)
C5 C6 Fe1 C7 -117.7(2)
C21 C6 Fe1 C7 127.7(4)
C5 C6 Fe1 C3 -79.65(18)
C7 C6 Fe1 C3 38.03(17)
C21 C6 Fe1 C3 165.8(3)
C5 C4 Fe1 C1 -85.04(19)
C3 C4 Fe1 C1 159.09(19)
C8 C4 Fe1 C1 30.4(3)
C5 C4 Fe1 C2 33.4(5)
C3 C4 Fe1 C2 -82.4(5)
C8 C4 Fe1 C2 148.9(4)
C5 C4 Fe1 C34 175.62(18)
C3 C4 Fe1 C34 59.75(19)
C8 C4 Fe1 C34 -68.9(3)
C3 C4 Fe1 C5 -115.9(2)
C8 C4 Fe1 C5 115.5(3)
C5 C4 Fe1 C6 38.76(17)
C3 C4 Fe1 C6 -77.11(18)
C8 C4 Fe1 C6 154.3(3)
C5 C4 Fe1 C7 82.53(18)
C3 C4 Fe1 C7 -33.34(17)
C8 C4 Fe1 C7 -162.0(3)
C5 C4 Fe1 C3 115.9(2)
C8 C4 Fe1 C3 -128.6(4)
C6 C7 Fe1 C1 -43.6(4)
C28 C7 Fe1 C1 -161.3(4)
C3 C7 Fe1 C1 71.6(4)
C6 C7 Fe1 C2 83.9(2)
C28 C7 Fe1 C2 -33.8(3)
C3 C7 Fe1 C2 -160.87(19)
C6 C7 Fe1 C34 179.24(18)
C28 C7 Fe1 C34 61.6(3)
C3 C7 Fe1 C34 -65.53(19)
C6 C7 Fe1 C5 -38.46(17)
C28 C7 Fe1 C5 -156.2(3)
C3 C7 Fe1 C5 76.76(19)
C28 C7 Fe1 C6 -117.7(4)
C3 C7 Fe1 C6 115.2(2)
C6 C7 Fe1 C4 -82.08(19)
C28 C7 Fe1 C4 160.2(3)
C3 C7 Fe1 C4 33.14(17)
C6 C7 Fe1 C3 -115.2(2)
C28 C7 Fe1 C3 127.1(4)
O3 C3 Fe1 C1 87.4(3)
C4 C3 Fe1 C1 -28.7(3)
C7 C3 Fe1 C1 -153.8(2)
O3 C3 Fe1 C2 -90.9(3)
C4 C3 Fe1 C2 153.0(2)
C7 C3 Fe1 C2 27.9(3)
O3 C3 Fe1 C34 -4.8(3)
C4 C3 Fe1 C34 -120.89(19)
C7 C3 Fe1 C34 114.02(19)
O3 C3 Fe1 C5 156.0(3)
C4 C3 Fe1 C5 39.86(17)
C7 C3 Fe1 C5 -85.23(19)
O3 C3 Fe1 C6 -159.0(3)
C4 C3 Fe1 C6 84.89(19)
C7 C3 Fe1 C6 -40.21(18)
O3 C3 Fe1 C4 116.1(4)
C7 C3 Fe1 C4 -125.1(3)
O3 C3 Fe1 C7 -118.8(4)
C4 C3 Fe1 C7 125.1(3)
N2 C34 N1 C35 1.0(3)
Fe1 C34 N1 C35 -174.9(2)
N2 C34 N1 C37 -175.9(3)
Fe1 C34 N1 C37 8.1(5)
C36 C35 N1 C34 -0.6(4)
C36 C35 N1 C37 176.5(3)
C38 C37 N1 C34 113.2(4)
C38 C37 N1 C35 -63.5(4)
N1 C34 N2 C36 -1.0(3)
Fe1 C34 N2 C36 174.9(2)
N1 C34 N2 C41 171.9(3)
Fe1 C34 N2 C41 -12.2(5)
C35 C36 N2 C34 0.7(4)
C35 C36 N2 C41 -172.9(3)
C18 C17 O4 C20 174.7(3)
C16 C17 O4 C20 -5.2(4)
C23 C24 O5 C27 -3.8(5)
C25 C24 O5 C27 176.6(3)
